data_4065196
loop_
_publ_author_name
'Liedtke, Ren\'e'
'Fr\"ohlich, Roland'
'Kehr, Gerald'
'Erker, Gerhard'

_publ_section_title
;
 Frustrated Lewis Pair Reactions With Bis-Acetylenic Substrates: Exploring
 the Narrow Gap Separating Very Different Competing Reaction Pathways
;
_journal_issue 19
_journal_name_full Organometallics
_journal_page_first 5222
_journal_paper_doi 10.1021/om200615n
_journal_volume 30
_journal_year 2011
_chemical_absolute_configuration ad
_chemical_formula_sum 'C55 H14 B2 F30'
_chemical_formula_weight 1266.28
_chemical_name_systematic
; 
 ? 
;
_space_group_IT_number 19
_symmetry_cell_setting orthorhombic
_symmetry_space_group_name_Hall 'P 2ac 2ab'
_symmetry_space_group_name_H-M 'P 21 21 21'
_atom_sites_solution_hydrogens geom
_atom_sites_solution_primary direct
_atom_sites_solution_secondary difmap
_audit_creation_method SHELXL-97
_cell_angle_alpha 90.00
_cell_angle_beta 90.00
_cell_angle_gamma 90.00
_cell_formula_units_Z 4
_cell_length_a 9.9120(2)
_cell_length_b 14.3240(4)
_cell_length_c 34.6778(8)
_cell_measurement_reflns_used 7321
_cell_measurement_temperature 223(2)
_cell_measurement_theta_max 68.25
_cell_measurement_theta_min 0.88
_cell_volume 4923.5(2)
_computing_cell_refinement 'Collect (Nonius B.V., 1998)'
_computing_data_collection 'Collect (Nonius B.V., 1998)'
_computing_data_reduction 'Denzo-SMN (Otwinowski & Minor, 1997)'
_computing_molecular_graphics 'XP (BrukerAXS, 2000)'
_computing_publication_material 'SHELXL-97 (Sheldrick, 1997)'
_computing_structure_refinement 'SHELXL-97 (Sheldrick, 1997)'
_computing_structure_solution 'SHELXS-97 (Sheldrick, 1990)'
_diffrn_ambient_temperature 223(2)
_diffrn_measured_fraction_theta_full 0.975
_diffrn_measured_fraction_theta_max 0.975
_diffrn_measurement_device_type 'Nonius KappaCCD APEXII'
_diffrn_measurement_method '\w and \f scans'
_diffrn_radiation_monochromator graphite
_diffrn_radiation_source 'fine-focus sealed tube'
_diffrn_radiation_type CuK\a
_diffrn_radiation_wavelength 1.54178
_diffrn_reflns_av_R_equivalents 0.059
_diffrn_reflns_av_sigmaI/netI 0.0390
_diffrn_reflns_limit_h_max 11
_diffrn_reflns_limit_h_min -11
_diffrn_reflns_limit_k_max 16
_diffrn_reflns_limit_k_min -16
_diffrn_reflns_limit_l_max 41
_diffrn_reflns_limit_l_min -40
_diffrn_reflns_number 29917
_diffrn_reflns_theta_full 67.03
_diffrn_reflns_theta_max 67.03
_diffrn_reflns_theta_min 4.64
_exptl_absorpt_coefficient_mu 1.623
_exptl_absorpt_correction_T_max 0.9529
_exptl_absorpt_correction_T_min 0.8291
_exptl_absorpt_correction_type multi-scan
_exptl_absorpt_process_details 'Denzo (Otwinowski, Borek, Majewski & Minor (2003)'
_exptl_crystal_colour colourless
_exptl_crystal_density_diffrn 1.708
_exptl_crystal_density_method 'not measured'
_exptl_crystal_description plate
_exptl_crystal_F_000 2496
_exptl_crystal_size_max 0.12
_exptl_crystal_size_mid 0.10
_exptl_crystal_size_min 0.03
_refine_diff_density_max 0.254
_refine_diff_density_min -0.255
_refine_diff_density_rms 0.043
_refine_ls_abs_structure_details 'Flack H D (1983), Acta Cryst. A39, 876-881'
_refine_ls_abs_structure_Flack 0.05(12)
_refine_ls_extinction_method none
_refine_ls_goodness_of_fit_ref 1.040
_refine_ls_hydrogen_treatment constr
_refine_ls_matrix_type full
_refine_ls_number_parameters 784
_refine_ls_number_reflns 8325
_refine_ls_number_restraints 0
_refine_ls_restrained_S_all 1.040
_refine_ls_R_factor_all 0.0657
_refine_ls_R_factor_gt 0.0472
_refine_ls_shift/su_max 0.000
_refine_ls_shift/su_mean 0.000
_refine_ls_structure_factor_coef Fsqd
_refine_ls_weighting_details 'calc w=1/[\s^2^(Fo^2^)+(0.0559P)^2^+3.4476P] where P=(Fo^2^+2Fc^2^)/3'
_refine_ls_weighting_scheme calc
_refine_ls_wR_factor_gt 0.1121
_refine_ls_wR_factor_ref 0.1275
_reflns_number_gt 6797
_reflns_number_total 8325
_reflns_threshold_expression >2sigma(I)
_cod_data_source_file om200615n_si_002.cif
_cod_data_source_block erk5683
_cod_original_sg_symbol_H-M P212121
_cod_database_code 4065196

loop_
_symmetry_equiv_pos_as_xyz
'x, y, z'
'-x+1/2, -y, z+1/2'
'-x, y+1/2, -z+1/2'
'x+1/2, -y+1/2, -z'

loop_
_atom_site_label
_atom_site_type_symbol
_atom_site_fract_x
_atom_site_fract_y
_atom_site_fract_z
_atom_site_U_iso_or_equiv
_atom_site_adp_type
_atom_site_occupancy
_atom_site_symmetry_multiplicity
_atom_site_calc_flag
_atom_site_refinement_flags
C1 C -0.0296(4) 1.1069(2) 0.13570(11) 0.0397(8) Uani 1 1 d .
C11A C -0.1762(4) 1.1370(2) 0.13628(11) 0.0409(8) Uani 1 1 d .
C12A C -0.2391(4) 1.1140(3) 0.10124(11) 0.0422(9) Uani 1 1 d .
C13A C -0.3761(4) 1.1314(3) 0.09588(13) 0.0536(10) Uani 1 1 d .
H13A H -0.4191 1.1156 0.0726 0.064 Uiso 1 1 calc R
C14A C -0.4470(5) 1.1723(4) 0.12567(14) 0.0643(12) Uani 1 1 d .
H14A H -0.5395 1.1845 0.1226 0.077 Uiso 1 1 calc R
C15A C -0.3847(5) 1.1955(4) 0.15990(15) 0.0689(13) Uani 1 1 d .
H15A H -0.4350 1.2240 0.1796 0.083 Uiso 1 1 calc R
C16A C -0.2482(4) 1.1773(3) 0.16552(13) 0.0560(11) Uani 1 1 d .
H16A H -0.2062 1.1925 0.1890 0.067 Uiso 1 1 calc R
C2A C 0.0668(4) 1.1913(2) 0.13995(11) 0.0438(9) Uani 1 1 d .
H2A1 H 0.0606 1.2157 0.1663 0.053 Uiso 1 1 calc R
H2A2 H 0.1598 1.1705 0.1357 0.053 Uiso 1 1 calc R
C3A C 0.0345(4) 1.2676(3) 0.11212(11) 0.0430(9) Uani 1 1 d .
H3A H -0.0050 1.2484 0.0888 0.052 Uiso 1 1 calc R
C4A C 0.0542(4) 1.3605(3) 0.11589(11) 0.0417(8) Uani 1 1 d .
C21A C 0.1147(4) 1.4012(2) 0.15153(10) 0.0391(8) Uani 1 1 d .
C22A C 0.2328(4) 1.3700(3) 0.16846(11) 0.0428(9) Uani 1 1 d .
F22A F 0.3052(2) 1.30199(16) 0.15162(7) 0.0558(6) Uani 1 1 d .
C23A C 0.2836(4) 1.4069(3) 0.20205(12) 0.0474(9) Uani 1 1 d .
F23A F 0.3938(2) 1.36977(18) 0.21864(7) 0.0632(6) Uani 1 1 d .
C24A C 0.2177(4) 1.4794(3) 0.21949(11) 0.0520(10) Uani 1 1 d .
F24A F 0.2634(3) 1.5163(2) 0.25272(7) 0.0745(8) Uani 1 1 d .
C25A C 0.1019(4) 1.5151(3) 0.20307(12) 0.0499(10) Uani 1 1 d .
F25A F 0.0364(3) 1.58532(16) 0.22052(7) 0.0651(7) Uani 1 1 d .
C26A C 0.0528(4) 1.4756(3) 0.16998(11) 0.0436(9) Uani 1 1 d .
F26A F -0.0618(2) 1.51112(16) 0.15503(7) 0.0566(6) Uani 1 1 d .
B1A B 0.0157(5) 1.4233(3) 0.08160(13) 0.0434(10) Uani 1 1 d .
C31A C 0.0911(4) 1.5173(3) 0.07177(11) 0.0492(10) Uani 1 1 d .
C32A C 0.2278(5) 1.5279(3) 0.07720(12) 0.0596(12) Uani 1 1 d .
F32A F 0.3015(3) 1.4581(2) 0.09162(8) 0.0781(8) Uani 1 1 d .
C33A C 0.2955(6) 1.6112(4) 0.06773(14) 0.0749(15) Uani 1 1 d .
F33A F 0.4303(3) 1.6163(3) 0.07436(10) 0.1079(12) Uani 1 1 d .
C34A C 0.2251(7) 1.6831(4) 0.05202(15) 0.0797(17) Uani 1 1 d .
F34A F 0.2918(5) 1.7618(2) 0.04329(11) 0.1210(14) Uani 1 1 d .
C35A C 0.0911(7) 1.6755(3) 0.04566(13) 0.0700(14) Uani 1 1 d .
F35A F 0.0239(4) 1.7466(2) 0.02961(10) 0.1018(12) Uani 1 1 d .
C36A C 0.0253(5) 1.5935(3) 0.05496(12) 0.0561(11) Uani 1 1 d .
F36A F -0.1068(3) 1.59080(18) 0.04838(8) 0.0739(8) Uani 1 1 d .
C41A C -0.1052(4) 1.3917(3) 0.05460(11) 0.0428(9) Uani 1 1 d .
C42A C -0.2340(4) 1.3744(3) 0.06854(12) 0.0546(11) Uani 1 1 d .
F42A F -0.2602(3) 1.3878(2) 0.10599(7) 0.0756(8) Uani 1 1 d .
C43A C -0.3383(4) 1.3455(3) 0.04509(14) 0.0587(12) Uani 1 1 d .
F43A F -0.4629(3) 1.3320(2) 0.05939(9) 0.0855(9) Uani 1 1 d .
C44A C -0.3147(4) 1.3291(3) 0.00685(14) 0.0570(11) Uani 1 1 d .
F44A F -0.4143(3) 1.2986(2) -0.01600(9) 0.0796(8) Uani 1 1 d .
C45A C -0.1897(5) 1.3465(3) -0.00852(13) 0.0549(11) Uani 1 1 d .
F45A F -0.1677(3) 1.3324(2) -0.04627(8) 0.0764(8) Uani 1 1 d .
C46A C -0.0896(4) 1.3784(3) 0.01552(12) 0.0474(9) Uani 1 1 d .
F46A F 0.0324(2) 1.39580(19) -0.00067(6) 0.0609(7) Uani 1 1 d .
C11B C -0.0171(4) 1.0623(2) 0.09575(10) 0.0390(8) Uani 1 1 d .
C12B C -0.1401(4) 1.0687(3) 0.07597(11) 0.0416(9) Uani 1 1 d .
C13B C -0.1515(4) 1.0332(3) 0.03897(12) 0.0538(11) Uani 1 1 d .
H13B H -0.2327 1.0390 0.0252 0.065 Uiso 1 1 calc R
C14B C -0.0410(5) 0.9888(3) 0.02269(13) 0.0604(12) Uani 1 1 d .
H14B H -0.0482 0.9632 -0.0022 0.072 Uiso 1 1 calc R
C15B C 0.0801(4) 0.9817(3) 0.04262(12) 0.0547(11) Uani 1 1 d .
H15B H 0.1540 0.9515 0.0311 0.066 Uiso 1 1 calc R
C16B C 0.0924(4) 1.0187(3) 0.07911(11) 0.0449(9) Uani 1 1 d .
H16B H 0.1746 1.0143 0.0925 0.054 Uiso 1 1 calc R
C2B C 0.0011(4) 1.0340(3) 0.16753(11) 0.0423(8) Uani 1 1 d .
H2B1 H 0.0947 1.0128 0.1652 0.051 Uiso 1 1 calc R
H2B2 H -0.0100 1.0628 0.1930 0.051 Uiso 1 1 calc R
C3B C -0.0925(4) 0.9521(3) 0.16387(11) 0.0424(8) Uani 1 1 d .
H3B H -0.1792 0.9675 0.1549 0.051 Uiso 1 1 calc R
C4B C -0.0747(4) 0.8610(3) 0.17108(10) 0.0385(8) Uani 1 1 d .
C21B C 0.0577(4) 0.8246(2) 0.18575(10) 0.0381(8) Uani 1 1 d .
C22B C 0.1268(4) 0.7559(3) 0.16602(12) 0.0475(9) Uani 1 1 d .
F22B F 0.0757(3) 0.72291(18) 0.13292(7) 0.0702(7) Uani 1 1 d .
C23B C 0.2464(5) 0.7196(3) 0.17887(15) 0.0605(12) Uani 1 1 d .
F23B F 0.3112(3) 0.6528(2) 0.15860(10) 0.0916(10) Uani 1 1 d .
C24B C 0.2986(4) 0.7482(3) 0.21337(15) 0.0590(12) Uani 1 1 d .
F24B F 0.4133(3) 0.7107(2) 0.22733(10) 0.0880(10) Uani 1 1 d .
C25B C 0.2329(4) 0.8154(3) 0.23425(12) 0.0501(10) Uani 1 1 d .
F25B F 0.2810(3) 0.8426(2) 0.26863(7) 0.0738(8) Uani 1 1 d .
C26B C 0.1157(4) 0.8534(3) 0.22007(10) 0.0409(8) Uani 1 1 d .
F26B F 0.0561(3) 0.91993(17) 0.24125(6) 0.0585(6) Uani 1 1 d .
B1B B -0.1987(5) 0.7984(3) 0.16552(12) 0.0411(10) Uani 1 1 d .
C31B C -0.2348(4) 0.7094(3) 0.18919(11) 0.0393(8) Uani 1 1 d .
C32B C -0.3107(4) 0.6360(3) 0.17353(11) 0.0471(9) Uani 1 1 d .
F32B F -0.3300(3) 0.63297(17) 0.13515(7) 0.0653(7) Uani 1 1 d .
C33B C -0.3654(4) 0.5655(3) 0.19494(12) 0.0505(10) Uani 1 1 d .
F33B F -0.4371(3) 0.49748(19) 0.17816(8) 0.0778(8) Uani 1 1 d .
C34B C -0.3497(4) 0.5665(3) 0.23440(12) 0.0497(10) Uani 1 1 d .
F34B F -0.4077(3) 0.50134(18) 0.25644(8) 0.0718(7) Uani 1 1 d .
C35B C -0.2746(4) 0.6360(3) 0.25150(11) 0.0475(9) Uani 1 1 d .
F35B F -0.2599(3) 0.6370(2) 0.28993(6) 0.0665(7) Uani 1 1 d .
C36B C -0.2177(4) 0.7042(3) 0.22880(11) 0.0424(9) Uani 1 1 d .
F36B F -0.1465(2) 0.77091(16) 0.24700(7) 0.0564(6) Uani 1 1 d .
C41B C -0.3108(4) 0.8343(3) 0.13626(11) 0.0430(9) Uani 1 1 d .
C42B C -0.4335(4) 0.8690(3) 0.14949(13) 0.0547(10) Uani 1 1 d .
F42B F -0.4579(3) 0.8712(2) 0.18773(8) 0.0770(8) Uani 1 1 d .
C43B C -0.5305(4) 0.9052(4) 0.12544(16) 0.0653(13) Uani 1 1 d .
F43B F -0.6453(3) 0.9421(3) 0.14002(11) 0.1024(11) Uani 1 1 d .
C44B C -0.5073(5) 0.9053(4) 0.08678(15) 0.0657(13) Uani 1 1 d .
F44B F -0.5989(3) 0.9433(2) 0.06278(10) 0.0958(11) Uani 1 1 d .
C45B C -0.3902(5) 0.8705(3) 0.07207(13) 0.0650(13) Uani 1 1 d .
F45B F -0.3687(4) 0.8702(3) 0.03413(8) 0.0971(10) Uani 1 1 d .
C46B C -0.2947(4) 0.8359(3) 0.09737(12) 0.0548(10) Uani 1 1 d .
F46B F -0.1781(3) 0.8022(2) 0.08254(8) 0.0838(9) Uani 1 1 d .

loop_
_atom_site_aniso_label
_atom_site_aniso_U_11
_atom_site_aniso_U_22
_atom_site_aniso_U_33
_atom_site_aniso_U_23
_atom_site_aniso_U_13
_atom_site_aniso_U_12
C1 0.041(2) 0.0354(19) 0.043(2) -0.0009(16) -0.0077(16) 0.0012(16)
C11A 0.043(2) 0.0354(18) 0.044(2) -0.0003(16) -0.0036(17) 0.0019(17)
C12A 0.040(2) 0.042(2) 0.045(2) 0.0029(17) -0.0071(16) 0.0050(17)
C13A 0.045(2) 0.060(3) 0.055(2) -0.005(2) -0.0041(18) 0.005(2)
C14A 0.044(2) 0.077(3) 0.072(3) -0.008(3) -0.004(2) 0.016(2)
C15A 0.060(3) 0.081(3) 0.066(3) -0.016(3) 0.008(2) 0.020(3)
C16A 0.060(3) 0.057(2) 0.050(2) -0.008(2) 0.001(2) 0.008(2)
C2A 0.047(2) 0.0362(19) 0.048(2) -0.0018(16) -0.0105(17) -0.0012(18)
C3A 0.042(2) 0.044(2) 0.043(2) 0.0011(17) -0.0044(16) 0.0032(18)
C4A 0.040(2) 0.042(2) 0.044(2) -0.0006(17) 0.0047(16) -0.0017(18)
C21A 0.039(2) 0.0352(18) 0.043(2) 0.0023(16) 0.0047(16) -0.0018(16)
C22A 0.038(2) 0.0398(19) 0.051(2) -0.0058(17) 0.0036(17) -0.0016(17)
F22A 0.0389(12) 0.0525(13) 0.0760(16) -0.0132(12) -0.0017(11) 0.0069(11)
C23A 0.038(2) 0.045(2) 0.059(2) 0.0024(19) -0.0037(18) -0.0057(18)
F23A 0.0520(14) 0.0659(15) 0.0716(16) 0.0049(13) -0.0200(12) -0.0047(13)
C24A 0.059(3) 0.052(2) 0.045(2) -0.0043(19) 0.0029(19) -0.014(2)
F24A 0.0854(19) 0.0798(18) 0.0583(15) -0.0181(14) -0.0118(14) -0.0130(15)
C25A 0.057(3) 0.042(2) 0.051(2) -0.0062(18) 0.013(2) -0.006(2)
F25A 0.0805(17) 0.0464(13) 0.0683(16) -0.0136(12) 0.0146(13) 0.0068(13)
C26A 0.042(2) 0.042(2) 0.046(2) 0.0072(17) 0.0056(17) 0.0021(18)
F26A 0.0510(14) 0.0517(13) 0.0670(15) 0.0008(11) 0.0010(11) 0.0138(11)
B1A 0.045(3) 0.040(2) 0.044(3) -0.0013(19) 0.0063(19) 0.005(2)
C31A 0.057(3) 0.051(2) 0.039(2) -0.0025(18) 0.0074(18) -0.005(2)
C32A 0.065(3) 0.068(3) 0.046(2) 0.001(2) 0.008(2) -0.013(3)
F32A 0.0494(15) 0.109(2) 0.0764(18) 0.0145(17) 0.0029(13) -0.0115(16)
C33A 0.076(3) 0.091(4) 0.058(3) -0.018(3) 0.011(2) -0.034(3)
F33A 0.088(2) 0.144(3) 0.092(2) -0.012(2) 0.0130(18) -0.066(2)
C34A 0.117(5) 0.059(3) 0.062(3) -0.012(3) 0.029(3) -0.033(3)
F34A 0.168(4) 0.073(2) 0.122(3) -0.008(2) 0.044(3) -0.065(2)
C35A 0.114(5) 0.043(3) 0.053(3) -0.003(2) 0.021(3) -0.005(3)
F35A 0.163(3) 0.0419(14) 0.101(2) 0.0143(15) 0.046(2) 0.0122(19)
C36A 0.079(3) 0.044(2) 0.045(2) -0.0012(19) 0.011(2) -0.004(2)
F36A 0.081(2) 0.0527(15) 0.0882(19) 0.0143(14) 0.0019(16) 0.0130(14)
C41A 0.041(2) 0.039(2) 0.048(2) 0.0092(17) -0.0013(17) 0.0040(17)
C42A 0.050(2) 0.060(3) 0.054(2) 0.013(2) 0.0029(19) 0.002(2)
F42A 0.0550(15) 0.111(2) 0.0606(16) 0.0069(15) 0.0140(12) 0.0001(15)
C43A 0.036(2) 0.066(3) 0.075(3) 0.019(2) 0.001(2) -0.004(2)
F43A 0.0417(14) 0.109(2) 0.106(2) 0.0259(18) -0.0009(14) -0.0104(15)
C44A 0.052(3) 0.052(2) 0.068(3) 0.010(2) -0.023(2) -0.003(2)
F44A 0.0681(18) 0.0744(18) 0.096(2) 0.0136(16) -0.0346(16) -0.0174(15)
C45A 0.059(3) 0.051(2) 0.055(3) 0.0030(19) -0.009(2) 0.002(2)
F45A 0.0781(18) 0.096(2) 0.0546(16) -0.0078(14) -0.0107(13) -0.0030(16)
C46A 0.045(2) 0.046(2) 0.052(2) 0.0063(18) -0.0013(18) -0.0029(19)
F46A 0.0516(14) 0.0822(18) 0.0488(13) 0.0015(12) 0.0084(10) -0.0078(13)
C11B 0.041(2) 0.0330(18) 0.043(2) 0.0009(16) -0.0028(16) -0.0003(16)
C12B 0.042(2) 0.041(2) 0.042(2) -0.0018(16) -0.0050(16) -0.0003(17)
C13B 0.045(2) 0.062(3) 0.054(2) -0.009(2) -0.0099(19) 0.000(2)
C14B 0.063(3) 0.065(3) 0.053(2) -0.014(2) 0.000(2) 0.001(2)
C15B 0.047(2) 0.055(2) 0.062(3) -0.009(2) 0.008(2) 0.006(2)
C16B 0.036(2) 0.042(2) 0.056(2) 0.0006(18) -0.0025(17) 0.0035(17)
C2B 0.040(2) 0.040(2) 0.048(2) 0.0031(16) -0.0082(16) -0.0005(17)
C3B 0.038(2) 0.044(2) 0.045(2) 0.0025(17) -0.0056(16) 0.0001(17)
C4B 0.039(2) 0.042(2) 0.0341(18) 0.0014(15) -0.0025(15) 0.0000(17)
C21B 0.0364(19) 0.0359(18) 0.042(2) 0.0035(15) 0.0033(15) 0.0028(16)
C22B 0.046(2) 0.047(2) 0.049(2) -0.0004(18) 0.0046(18) 0.0064(19)
F22B 0.0857(19) 0.0692(16) 0.0558(15) -0.0218(13) -0.0028(14) 0.0108(15)
C23B 0.052(3) 0.049(2) 0.081(3) 0.003(2) 0.015(2) 0.015(2)
F23B 0.086(2) 0.0766(19) 0.112(2) -0.0038(17) 0.0261(18) 0.0394(17)
C24B 0.030(2) 0.058(3) 0.089(3) 0.025(3) -0.002(2) 0.006(2)
F24B 0.0460(15) 0.087(2) 0.131(3) 0.0353(18) -0.0133(16) 0.0181(14)
C25B 0.043(2) 0.051(2) 0.056(2) 0.015(2) -0.0114(19) -0.007(2)
F25B 0.0706(17) 0.0842(19) 0.0668(17) 0.0177(14) -0.0310(13) -0.0120(15)
C26B 0.040(2) 0.041(2) 0.042(2) 0.0014(16) -0.0012(16) 0.0029(17)
F26B 0.0660(15) 0.0627(14) 0.0467(13) -0.0126(11) -0.0079(11) 0.0102(13)
B1B 0.044(2) 0.040(2) 0.039(2) -0.0006(18) 0.0013(19) 0.002(2)
C31B 0.0357(19) 0.0361(18) 0.046(2) -0.0025(16) -0.0033(16) 0.0029(16)
C32B 0.052(2) 0.044(2) 0.046(2) -0.0018(18) -0.0040(18) 0.001(2)
F32B 0.0819(17) 0.0634(15) 0.0504(14) -0.0042(12) -0.0091(12) -0.0174(14)
C33B 0.054(2) 0.036(2) 0.062(3) 0.0019(18) -0.002(2) -0.0079(19)
F33B 0.095(2) 0.0589(16) 0.0796(19) -0.0043(14) -0.0075(15) -0.0325(16)
C34B 0.046(2) 0.042(2) 0.062(3) 0.0097(19) 0.0034(19) 0.0000(19)
F34B 0.0798(18) 0.0568(15) 0.0787(17) 0.0180(13) 0.0086(14) -0.0128(14)
C35B 0.047(2) 0.051(2) 0.044(2) 0.0089(18) -0.0011(17) 0.006(2)
F35B 0.0709(16) 0.0839(18) 0.0447(13) 0.0129(13) -0.0075(12) -0.0103(14)
C36B 0.040(2) 0.040(2) 0.047(2) -0.0015(17) -0.0060(16) 0.0003(17)
F36B 0.0586(14) 0.0608(14) 0.0497(13) -0.0025(11) -0.0061(11) -0.0145(12)
C41B 0.041(2) 0.042(2) 0.046(2) 0.0051(17) -0.0048(17) -0.0043(18)
C42B 0.044(2) 0.061(3) 0.060(3) 0.010(2) -0.0029(19) 0.002(2)
F42B 0.0634(16) 0.105(2) 0.0626(16) 0.0185(15) 0.0165(13) 0.0173(16)
C43B 0.036(2) 0.072(3) 0.088(4) 0.017(3) -0.002(2) -0.001(2)
F43B 0.0507(17) 0.132(3) 0.125(3) 0.028(2) 0.0034(17) 0.0328(18)
C44B 0.048(3) 0.072(3) 0.077(3) 0.016(3) -0.026(2) -0.009(2)
F44B 0.074(2) 0.100(2) 0.113(2) 0.0373(19) -0.0508(18) -0.0085(18)
C45B 0.081(3) 0.070(3) 0.045(3) 0.003(2) -0.019(2) -0.015(3)
F45B 0.119(3) 0.128(3) 0.0441(15) 0.0055(16) -0.0209(15) -0.013(2)
C46B 0.049(2) 0.065(3) 0.050(2) -0.005(2) -0.0006(19) -0.003(2)
F46B 0.0820(19) 0.114(2) 0.0549(16) -0.0091(16) 0.0056(14) 0.0183(19)

loop_
_atom_type_symbol
_atom_type_description
_atom_type_scat_dispersion_real
_atom_type_scat_dispersion_imag
_atom_type_scat_source
C C 0.0181 0.0091 'International Tables Vol C Tables 4.2.6.8 and 6.1.1.4'
H H 0.0000 0.0000 'International Tables Vol C Tables 4.2.6.8 and 6.1.1.4'
B B 0.0090 0.0039 'International Tables Vol C Tables 4.2.6.8 and 6.1.1.4'
F F 0.0727 0.0534 'International Tables Vol C Tables 4.2.6.8 and 6.1.1.4'

loop_
_geom_angle_atom_site_label_1
_geom_angle_atom_site_label_2
_geom_angle_atom_site_label_3
_geom_angle
C11A C1 C11B 102.0(3)
C11A C1 C2A 111.6(3)
C11B C1 C2A 111.2(3)
C11A C1 C2B 111.7(3)
C11B C1 C2B 110.3(3)
C2A C1 C2B 109.7(3)
C16A C11A C12A 120.6(4)
C16A C11A C1 129.1(4)
C12A C11A C1 110.3(3)
C13A C12A C11A 120.4(4)
C13A C12A C12B 130.6(4)
C11A C12A C12B 108.9(3)
C14A C13A C12A 118.2(4)
C14A C13A H13A 120.9
C12A C13A H13A 120.9
C15A C14A C13A 121.3(4)
C15A C14A H14A 119.4
C13A C14A H14A 119.4
C14A C15A C16A 120.7(4)
C14A C15A H15A 119.6
C16A C15A H15A 119.6
C11A C16A C15A 118.9(4)
C11A C16A H16A 120.6
C15A C16A H16A 120.6
C3A C2A C1 112.2(3)
C3A C2A H2A1 109.2
C1 C2A H2A1 109.2
C3A C2A H2A2 109.2
C1 C2A H2A2 109.2
H2A1 C2A H2A2 107.9
C4A C3A C2A 128.8(4)
C4A C3A H3A 115.6
C2A C3A H3A 115.6
C3A C4A C21A 121.6(3)
C3A C4A B1A 117.7(3)
C21A C4A B1A 120.7(3)
C22A C21A C26A 115.2(3)
C22A C21A C4A 124.4(3)
C26A C21A C4A 120.3(3)
F22A C22A C23A 116.8(3)
F22A C22A C21A 120.1(3)
C23A C22A C21A 123.1(4)
F23A C23A C24A 119.9(4)
F23A C23A C22A 120.6(4)
C24A C23A C22A 119.5(4)
F24A C24A C23A 121.1(4)
F24A C24A C25A 119.2(4)
C23A C24A C25A 119.7(4)
F25A C25A C26A 121.0(4)
F25A C25A C24A 119.6(4)
C26A C25A C24A 119.3(4)
F26A C26A C25A 117.8(3)
F26A C26A C21A 119.0(3)
C25A C26A C21A 123.2(4)
C4A B1A C31A 123.3(4)
C4A B1A C41A 118.4(3)
C31A B1A C41A 118.3(3)
C32A C31A C36A 115.4(4)
C32A C31A B1A 122.1(4)
C36A C31A B1A 122.4(4)
F32A C32A C31A 120.4(4)
F32A C32A C33A 117.4(5)
C31A C32A C33A 122.1(5)
F33A C33A C34A 122.2(5)
F33A C33A C32A 118.4(6)
C34A C33A C32A 119.4(5)
F34A C34A C35A 121.0(6)
F34A C34A C33A 118.3(6)
C35A C34A C33A 120.7(5)
F35A C35A C34A 119.8(5)
F35A C35A C36A 120.6(6)
C34A C35A C36A 119.6(5)
F36A C36A C35A 116.8(5)
F36A C36A C31A 120.5(4)
C35A C36A C31A 122.7(5)
C46A C41A C42A 114.9(4)
C46A C41A B1A 122.4(3)
C42A C41A B1A 122.7(4)
F42A C42A C43A 118.0(4)
F42A C42A C41A 119.4(4)
C43A C42A C41A 122.6(4)
F43A C43A C44A 119.4(4)
F43A C43A C42A 120.9(4)
C44A C43A C42A 119.7(4)
F44A C44A C43A 120.3(4)
F44A C44A C45A 119.7(4)
C43A C44A C45A 120.0(4)
F45A C45A C44A 119.9(4)
F45A C45A C46A 121.6(4)
C44A C45A C46A 118.5(4)
F46A C46A C45A 117.0(4)
F46A C46A C41A 118.8(3)
C45A C46A C41A 124.2(4)
C16B C11B C12B 120.6(3)
C16B C11B C1 129.2(3)
C12B C11B C1 110.2(3)
C13B C12B C11B 120.0(4)
C13B C12B C12A 131.4(4)
C11B C12B C12A 108.6(3)
C12B C13B C14B 118.8(4)
C12B C13B H13B 120.6
C14B C13B H13B 120.6
C13B C14B C15B 120.9(4)
C13B C14B H14B 119.5
C15B C14B H14B 119.5
C16B C15B C14B 120.4(4)
C16B C15B H15B 119.8
C14B C15B H15B 119.8
C15B C16B C11B 119.3(4)
C15B C16B H16B 120.4
C11B C16B H16B 120.4
C3B C2B C1 110.2(3)
C3B C2B H2B1 109.6
C1 C2B H2B1 109.6
C3B C2B H2B2 109.6
C1 C2B H2B2 109.6
H2B1 C2B H2B2 108.1
C4B C3B C2B 131.6(4)
C4B C3B H3B 114.2
C2B C3B H3B 114.2
C3B C4B C21B 121.1(3)
C3B C4B B1B 116.1(3)
C21B C4B B1B 122.7(3)
C22B C21B C26B 115.6(3)
C22B C21B C4B 120.9(3)
C26B C21B C4B 123.4(3)
F22B C22B C23B 118.2(4)
F22B C22B C21B 119.2(3)
C23B C22B C21B 122.6(4)
F23B C23B C24B 119.3(4)
F23B C23B C22B 120.8(5)
C24B C23B C22B 119.9(4)
F24B C24B C23B 120.9(4)
F24B C24B C25B 119.4(5)
C23B C24B C25B 119.6(4)
F25B C25B C24B 120.4(4)
F25B C25B C26B 120.2(4)
C24B C25B C26B 119.4(4)
F26B C26B C25B 117.3(3)
F26B C26B C21B 120.0(3)
C25B C26B C21B 122.7(4)
C4B B1B C31B 126.6(3)
C4B B1B C41B 116.8(3)
C31B B1B C41B 116.1(3)
C36B C31B C32B 114.1(3)
C36B C31B B1B 122.6(3)
C32B C31B B1B 122.2(3)
F32B C32B C33B 117.2(4)
F32B C32B C31B 118.9(3)
C33B C32B C31B 123.9(4)
F33B C33B C32B 120.8(4)
F33B C33B C34B 120.0(4)
C32B C33B C34B 119.1(4)
F34B C34B C33B 120.8(4)
F34B C34B C35B 119.4(4)
C33B C34B C35B 119.8(4)
F35B C35B C36B 121.1(4)
F35B C35B C34B 119.6(3)
C36B C35B C34B 119.3(4)
F36B C36B C35B 116.8(3)
F36B C36B C31B 119.4(3)
C35B C36B C31B 123.7(4)
C46B C41B C42B 115.1(4)
C46B C41B B1B 123.9(4)
C42B C41B B1B 121.0(4)
F42B C42B C43B 117.5(4)
F42B C42B C41B 119.3(4)
C43B C42B C41B 123.1(4)
F43B C43B C44B 120.7(4)
F43B C43B C42B 120.6(5)
C44B C43B C42B 118.7(4)
F44B C44B C43B 119.7(5)
F44B C44B C45B 119.4(5)
C43B C44B C45B 120.9(4)
F45B C45B C44B 120.5(4)
F45B C45B C46B 121.0(5)
C44B C45B C46B 118.5(4)
F46B C46B C41B 118.1(4)
F46B C46B C45B 118.1(4)
C41B C46B C45B 123.8(4)

loop_
_geom_bond_atom_site_label_1
_geom_bond_atom_site_label_2
_geom_bond_distance
C1 C11A 1.516(5)
C1 C11B 1.531(5)
C1 C2A 1.548(5)
C1 C2B 1.550(5)
C11A C16A 1.368(6)
C11A C12A 1.405(5)
C12A C13A 1.393(5)
C12A C12B 1.467(5)
C13A C14A 1.380(6)
C13A H13A 0.9400
C14A C15A 1.379(7)
C14A H14A 0.9400
C15A C16A 1.392(6)
C15A H15A 0.9400
C16A H16A 0.9400
C2A C3A 1.493(5)
C2A H2A1 0.9800
C2A H2A2 0.9800
C3A C4A 1.350(5)
C3A H3A 0.9400
C4A C21A 1.492(5)
C4A B1A 1.540(6)
C21A C22A 1.384(5)
C21A C26A 1.386(5)
C22A F22A 1.344(4)
C22A C23A 1.374(6)
C23A F23A 1.344(4)
C23A C24A 1.368(6)
C24A F24A 1.346(5)
C24A C25A 1.379(6)
C25A F25A 1.341(5)
C25A C26A 1.369(6)
C26A F26A 1.349(4)
B1A C31A 1.577(6)
B1A C41A 1.587(6)
C31A C32A 1.376(6)
C31A C36A 1.400(6)
C32A F32A 1.335(6)
C32A C33A 1.408(7)
C33A F33A 1.357(7)
C33A C34A 1.358(9)
C34A F34A 1.341(6)
C34A C35A 1.350(8)
C35A F35A 1.338(6)
C35A C36A 1.382(6)
C36A F36A 1.329(6)
C41A C46A 1.377(6)
C41A C42A 1.387(6)
C42A F42A 1.338(5)
C42A C43A 1.379(6)
C43A F43A 1.345(5)
C43A C44A 1.367(7)
C44A F44A 1.339(5)
C44A C45A 1.371(7)
C45A F45A 1.342(5)
C45A C46A 1.374(6)
C46A F46A 1.357(5)
C11B C16B 1.378(5)
C11B C12B 1.402(5)
C12B C13B 1.385(5)
C13B C14B 1.386(6)
C13B H13B 0.9400
C14B C15B 1.389(6)
C14B H14B 0.9400
C15B C16B 1.377(6)
C15B H15B 0.9400
C16B H16B 0.9400
C2B C3B 1.501(5)
C2B H2B1 0.9800
C2B H2B2 0.9800
C3B C4B 1.341(5)
C3B H3B 0.9400
C4B C21B 1.502(5)
C4B B1B 1.533(6)
C21B C22B 1.381(5)
C21B C26B 1.384(5)
C22B F22B 1.341(5)
C22B C23B 1.369(6)
C23B F23B 1.350(5)
C23B C24B 1.366(7)
C24B F24B 1.348(5)
C24B C25B 1.369(6)
C25B F25B 1.342(5)
C25B C26B 1.374(5)
C26B F26B 1.341(4)
B1B C31B 1.558(6)
B1B C41B 1.590(6)
C31B C36B 1.386(5)
C31B C32B 1.403(5)
C32B F32B 1.345(4)
C32B C33B 1.366(6)
C33B F33B 1.339(5)
C33B C34B 1.377(6)
C34B F34B 1.337(4)
C34B C35B 1.377(6)
C35B F35B 1.341(5)
C35B C36B 1.375(5)
C36B F36B 1.345(4)
C41B C46B 1.358(6)
C41B C42B 1.391(6)
C42B F42B 1.348(5)
C42B C43B 1.375(6)
C43B F43B 1.352(6)
C43B C44B 1.361(7)
C44B F44B 1.347(5)
C44B C45B 1.362(7)
C45B F45B 1.333(5)
C45B C46B 1.383(6)
C46B F46B 1.354(5)

loop_
_geom_torsion_atom_site_label_1
_geom_torsion_atom_site_label_2
_geom_torsion_atom_site_label_3
_geom_torsion_atom_site_label_4
_geom_torsion
C11B C1 C11A C16A 176.6(4)
C2A C1 C11A C16A -64.5(5)
C2B C1 C11A C16A 58.7(5)
C11B C1 C11A C12A -0.8(4)
C2A C1 C11A C12A 118.1(3)
C2B C1 C11A C12A -118.6(3)
C16A C11A C12A C13A -0.5(6)
C1 C11A C12A C13A 177.1(4)
C16A C11A C12A C12B -177.7(4)
C1 C11A C12A C12B -0.1(4)
C11A C12A C13A C14A 0.7(6)
C12B C12A C13A C14A 177.2(4)
C12A C13A C14A C15A 0.0(8)
C13A C14A C15A C16A -0.7(8)
C12A C11A C16A C15A -0.2(7)
C1 C11A C16A C15A -177.4(4)
C14A C15A C16A C11A 0.9(8)
C11A C1 C2A C3A -50.8(4)
C11B C1 C2A C3A 62.5(4)
C2B C1 C2A C3A -175.1(3)
C1 C2A C3A C4A 151.0(4)
C2A C3A C4A C21A -0.6(6)
C2A C3A C4A B1A 177.7(4)
C3A C4A C21A C22A 50.2(5)
B1A C4A C21A C22A -128.1(4)
C3A C4A C21A C26A -130.1(4)
B1A C4A C21A C26A 51.6(5)
C26A C21A C22A F22A -176.0(3)
C4A C21A C22A F22A 3.7(5)
C26A C21A C22A C23A 2.7(5)
C4A C21A C22A C23A -177.7(4)
F22A C22A C23A F23A -5.9(5)
C21A C22A C23A F23A 175.4(3)
F22A C22A C23A C24A 176.8(3)
C21A C22A C23A C24A -1.8(6)
F23A C23A C24A F24A 1.7(6)
C22A C23A C24A F24A 179.0(4)
F23A C23A C24A C25A -177.7(4)
C22A C23A C24A C25A -0.4(6)
F24A C24A C25A F25A -0.4(6)
C23A C24A C25A F25A 179.0(4)
F24A C24A C25A C26A -177.8(4)
C23A C24A C25A C26A 1.6(6)
F25A C25A C26A F26A 1.5(6)
C24A C25A C26A F26A 178.9(3)
F25A C25A C26A C21A -178.0(3)
C24A C25A C26A C21A -0.7(6)
C22A C21A C26A F26A 179.1(3)
C4A C21A C26A F26A -0.6(5)
C22A C21A C26A C25A -1.4(5)
C4A C21A C26A C25A 178.9(4)
C3A C4A B1A C31A -148.8(4)
C21A C4A B1A C31A 29.6(6)
C3A C4A B1A C41A 30.8(5)
C21A C4A B1A C41A -150.9(3)
C4A B1A C31A C32A 35.5(6)
C41A B1A C31A C32A -144.1(4)
C4A B1A C31A C36A -148.2(4)
C41A B1A C31A C36A 32.3(6)
C36A C31A C32A F32A -177.4(4)
B1A C31A C32A F32A -0.8(6)
C36A C31A C32A C33A 2.1(6)
B1A C31A C32A C33A 178.7(4)
F32A C32A C33A F33A -1.1(6)
C31A C32A C33A F33A 179.3(4)
F32A C32A C33A C34A 178.2(4)
C31A C32A C33A C34A -1.3(7)
F33A C33A C34A F34A -0.7(8)
C32A C33A C34A F34A 179.9(4)
F33A C33A C34A C35A 179.7(5)
C32A C33A C34A C35A 0.4(8)
F34A C34A C35A F35A 1.5(7)
C33A C34A C35A F35A -179.0(4)
F34A C34A C35A C36A 180.0(4)
C33A C34A C35A C36A -0.5(7)
F35A C35A C36A F36A -2.2(6)
C34A C35A C36A F36A 179.3(4)
F35A C35A C36A C31A 180.0(4)
C34A C35A C36A C31A 1.5(7)
C32A C31A C36A F36A 180.0(4)
B1A C31A C36A F36A 3.4(6)
C32A C31A C36A C35A -2.3(6)
B1A C31A C36A C35A -178.9(4)
C4A B1A C41A C46A -122.3(4)
C31A B1A C41A C46A 57.3(5)
C4A B1A C41A C42A 57.0(5)
C31A B1A C41A C42A -123.4(4)
C46A C41A C42A F42A -178.2(4)
B1A C41A C42A F42A 2.4(6)
C46A C41A C42A C43A 0.5(6)
B1A C41A C42A C43A -178.9(4)
F42A C42A C43A F43A 0.7(7)
C41A C42A C43A F43A -178.1(4)
F42A C42A C43A C44A -178.5(4)
C41A C42A C43A C44A 2.8(7)
F43A C43A C44A F44A -1.0(7)
C42A C43A C44A F44A 178.2(4)
F43A C43A C44A C45A 177.1(4)
C42A C43A C44A C45A -3.7(7)
F44A C44A C45A F45A -0.4(6)
C43A C44A C45A F45A -178.4(4)
F44A C44A C45A C46A 179.5(4)
C43A C44A C45A C46A 1.4(6)
F45A C45A C46A F46A 0.5(6)
C44A C45A C46A F46A -179.4(4)
F45A C45A C46A C41A -178.1(4)
C44A C45A C46A C41A 2.0(6)
C42A C41A C46A F46A 178.5(4)
B1A C41A C46A F46A -2.1(6)
C42A C41A C46A C45A -2.9(6)
B1A C41A C46A C45A 176.5(4)
C11A C1 C11B C16B -177.3(4)
C2A C1 C11B C16B 63.6(5)
C2B C1 C11B C16B -58.4(5)
C11A C1 C11B C12B 1.4(4)
C2A C1 C11B C12B -117.7(3)
C2B C1 C11B C12B 120.2(3)
C16B C11B C12B C13B -1.6(6)
C1 C11B C12B C13B 179.6(3)
C16B C11B C12B C12A 177.2(3)
C1 C11B C12B C12A -1.6(4)
C13A C12A C12B C13B 2.9(8)
C11A C12A C12B C13B 179.8(4)
C13A C12A C12B C11B -175.8(4)
C11A C12A C12B C11B 1.0(4)
C11B C12B C13B C14B 2.1(6)
C12A C12B C13B C14B -176.5(4)
C12B C13B C14B C15B -1.4(7)
C13B C14B C15B C16B 0.1(7)
C14B C15B C16B C11B 0.5(6)
C12B C11B C16B C15B 0.3(6)
C1 C11B C16B C15B 178.9(4)
C11A C1 C2B C3B 55.2(4)
C11B C1 C2B C3B -57.5(4)
C2A C1 C2B C3B 179.6(3)
C1 C2B C3B C4B 146.5(4)
C2B C3B C4B C21B 0.3(6)
C2B C3B C4B B1B 177.1(4)
C3B C4B C21B C22B -123.1(4)
B1B C4B C21B C22B 60.2(5)
C3B C4B C21B C26B 59.8(5)
B1B C4B C21B C26B -116.9(4)
C26B C21B C22B F22B 178.6(3)
C4B C21B C22B F22B 1.4(5)
C26B C21B C22B C23B -1.4(6)
C4B C21B C22B C23B -178.7(4)
F22B C22B C23B F23B 0.3(6)
C21B C22B C23B F23B -179.6(4)
F22B C22B C23B C24B -176.9(4)
C21B C22B C23B C24B 3.1(7)
F23B C23B C24B F24B -0.1(7)
C22B C23B C24B F24B 177.2(4)
F23B C23B C24B C25B -179.5(4)
C22B C23B C24B C25B -2.1(7)
F24B C24B C25B F25B -1.1(6)
C23B C24B C25B F25B 178.3(4)
F24B C24B C25B C26B -179.7(4)
C23B C24B C25B C26B -0.3(6)
F25B C25B C26B F26B 2.3(5)
C24B C25B C26B F26B -179.0(4)
F25B C25B C26B C21B -176.6(3)
C24B C25B C26B C21B 2.1(6)
C22B C21B C26B F26B 179.9(3)
C4B C21B C26B F26B -2.9(5)
C22B C21B C26B C25B -1.2(5)
C4B C21B C26B C25B 176.0(3)
C3B C4B B1B C31B -146.7(4)
C21B C4B B1B C31B 30.1(6)
C3B C4B B1B C41B 25.3(5)
C21B C4B B1B C41B -157.9(3)
C4B B1B C31B C36B 40.8(6)
C41B B1B C31B C36B -131.2(4)
C4B B1B C31B C32B -151.9(4)
C41B B1B C31B C32B 36.1(5)
C36B C31B C32B F32B -178.1(3)
B1B C31B C32B F32B 13.6(6)
C36B C31B C32B C33B 0.9(6)
B1B C31B C32B C33B -167.4(4)
F32B C32B C33B F33B -1.2(6)
C31B C32B C33B F33B 179.8(4)
F32B C32B C33B C34B -179.1(4)
C31B C32B C33B C34B 1.9(6)
F33B C33B C34B F34B -1.4(6)
C32B C33B C34B F34B 176.6(4)
F33B C33B C34B C35B 179.3(4)
C32B C33B C34B C35B -2.8(6)
F34B C34B C35B F35B 0.4(6)
C33B C34B C35B F35B 179.7(4)
F34B C34B C35B C36B -178.5(4)
C33B C34B C35B C36B 0.8(6)
F35B C35B C36B F36B 0.4(5)
C34B C35B C36B F36B 179.3(3)
F35B C35B C36B C31B -176.7(4)
C34B C35B C36B C31B 2.2(6)
C32B C31B C36B F36B 180.0(3)
B1B C31B C36B F36B -11.8(5)
C32B C31B C36B C35B -3.0(5)
B1B C31B C36B C35B 165.3(4)
C4B B1B C41B C46B 71.9(5)
C31B B1B C41B C46B -115.3(4)
C4B B1B C41B C42B -106.5(4)
C31B B1B C41B C42B 66.3(5)
C46B C41B C42B F42B -179.3(4)
B1B C41B C42B F42B -0.7(6)
C46B C41B C42B C43B -2.0(6)
B1B C41B C42B C43B 176.6(4)
F42B C42B C43B F43B 0.5(7)
C41B C42B C43B F43B -176.8(4)
F42B C42B C43B C44B 178.8(4)
C41B C42B C43B C44B 1.5(7)
F43B C43B C44B F44B 0.6(8)
C42B C43B C44B F44B -177.8(4)
F43B C43B C44B C45B 178.2(5)
C42B C43B C44B C45B -0.1(8)
F44B C44B C45B F45B -3.0(7)
C43B C44B C45B F45B 179.4(5)
F44B C44B C45B C46B 177.0(4)
C43B C44B C45B C46B -0.7(7)
C42B C41B C46B F46B -179.4(4)
B1B C41B C46B F46B 2.1(6)
C42B C41B C46B C45B 1.2(6)
B1B C41B C46B C45B -177.3(4)
F45B C45B C46B F46B 0.6(7)
C44B C45B C46B F46B -179.4(4)
F45B C45B C46B C41B -180.0(4)
C44B C45B C46B C41B 0.1(7)

loop_
_cod_related_entry_id
_cod_related_entry_database
_cod_related_entry_code
1 ChemSpider 30659664
